data_7231871
loop_
_publ_author_name
'M\;aczka, Miros\/law'
'G\;agor, Anna'
'Ptak, Maciej'
'Stefa\'nska, Dagmara'
'Sieradzki, Adam'

_publ_section_title
;
 Temperature-dependent studies of a new two-dimensional cadmium
 dicyanamide framework exhibiting an unusual temperature-induced
 irreversible phase transition into a three-dimensional perovskite-like
 framework.
;
_journal_issue 47
_journal_name_full 'Physical chemistry chemical physics : PCCP'
_journal_page_first 29951
_journal_page_last 29958
_journal_paper_doi 10.1039/c8cp06190d
_journal_volume 20
_journal_year 2018
_chemical_formula_sum 'C18 H28 Cd N10'
_chemical_formula_weight 496.90
_space_group_crystal_system monoclinic
_space_group_IT_number 14
_space_group_name_Hall '-P 2yn'
_space_group_name_H-M_alt 'P 1 21/n 1'
_symmetry_space_group_name_Hall '-P 2yn'
_symmetry_space_group_name_H-M 'P 1 21/n 1'
_atom_sites_solution_hydrogens geom
_audit_creation_method SHELXL-2014/7
_audit_update_record
;
2018-09-24 deposited with the CCDC.
2018-11-19 downloaded from the CCDC.
;
_cell_angle_alpha 90
_cell_angle_beta 93.079(2)
_cell_angle_gamma 90
_cell_formula_units_Z 4
_cell_length_a 10.9243(3)
_cell_length_b 15.2819(3)
_cell_length_c 13.7228(3)
_cell_measurement_reflns_used 17976
_cell_measurement_temperature 119.7(5)
_cell_measurement_theta_max 29.4050
_cell_measurement_theta_min 2.6920
_cell_volume 2287.63(9)
_computing_cell_refinement 'CrysAlisPro 1.171.38.43 (Rigaku OD, 2015)'
_computing_data_collection 'CrysAlisPro 1.171.38.43 (Rigaku OD, 2015)'
_computing_data_reduction 'CrysAlisPro 1.171.38.43 (Rigaku OD, 2015)'
_computing_structure_refinement 'SHELXL-2014/7 (Sheldrick, 2014)'
_diffrn_ambient_environment N~2~
_diffrn_ambient_temperature 119.7(5)
_diffrn_detector 'CCD plate'
_diffrn_detector_area_resol_mean 10.6249
_diffrn_detector_type Atlas
_diffrn_measured_fraction_theta_full 0.985
_diffrn_measured_fraction_theta_max 0.923
_diffrn_measurement_device 'four-circle diffractometer'
_diffrn_measurement_device_type 'Xcalibur, Atlas'
_diffrn_radiation_monochromator graphite
_diffrn_radiation_probe x-ray
_diffrn_radiation_type 'Mo K\a'
_diffrn_radiation_wavelength 0.71073
_diffrn_reflns_av_R_equivalents 0.0275
_diffrn_reflns_av_unetI/netI 0.0219
_diffrn_reflns_Laue_measured_fraction_full 0.985
_diffrn_reflns_Laue_measured_fraction_max 0.923
_diffrn_reflns_limit_h_max 15
_diffrn_reflns_limit_h_min -14
_diffrn_reflns_limit_k_max 19
_diffrn_reflns_limit_k_min -21
_diffrn_reflns_limit_l_max 18
_diffrn_reflns_limit_l_min -18
_diffrn_reflns_number 36308
_diffrn_reflns_point_group_measured_fraction_full 0.985
_diffrn_reflns_point_group_measured_fraction_max 0.923
_diffrn_reflns_theta_full 28.000
_diffrn_reflns_theta_max 29.538
_diffrn_reflns_theta_min 2.448
_diffrn_source 'fine-focus sealed X-ray tube'
_diffrn_source_type 'Enhance (Mo) X-ray Source'
_exptl_absorpt_coefficient_mu 0.979
_exptl_absorpt_correction_T_max 1.00000
_exptl_absorpt_correction_T_min 0.96120
_exptl_absorpt_correction_type multi-scan
_exptl_absorpt_process_details
;
CrysAlisPro 1.171.38.43 (Rigaku Oxford Diffraction, 2015)
Empirical absorption correction using spherical harmonics,
 implemented in SCALE3 ABSPACK scaling algorithm.
;
_exptl_crystal_colour colourless
_exptl_crystal_density_diffrn 1.443
_exptl_crystal_description prism
_exptl_crystal_F_000 1016
_exptl_crystal_size_max 0.25
_exptl_crystal_size_mid 0.16
_exptl_crystal_size_min 0.10
_refine_diff_density_max 0.552
_refine_diff_density_min -0.395
_refine_diff_density_rms 0.065
_refine_ls_extinction_method none
_refine_ls_goodness_of_fit_ref 1.039
_refine_ls_hydrogen_treatment constr
_refine_ls_matrix_type full
_refine_ls_number_parameters 262
_refine_ls_number_reflns 5896
_refine_ls_number_restraints 0
_refine_ls_restrained_S_all 1.039
_refine_ls_R_factor_all 0.0310
_refine_ls_R_factor_gt 0.0222
_refine_ls_shift/su_max 0.002
_refine_ls_shift/su_mean 0.000
_refine_ls_structure_factor_coef Fsqd
_refine_ls_weighting_details 'w=1/[\s^2^(Fo^2^)+(0.0200P)^2^+1.0000P] where P=(Fo^2^+2Fc^2^)/3'
_refine_ls_weighting_scheme calc
_refine_ls_wR_factor_gt 0.0465
_refine_ls_wR_factor_ref 0.0497
_reflns_Friedel_coverage 0.000
_reflns_number_gt 5041
_reflns_number_total 5896
_reflns_threshold_expression 'I > 2\s(I)'
_cod_data_source_file c8cp06190d2.cif
_cod_data_source_block PhaseII
_cod_depositor_comments 'Adding full bibliography for 7231870--7231872.cif.'
_cod_original_cell_volume 2287.64(9)
_cod_database_code 7231871
_shelx_shelxl_version_number 2014/7
_shelx_space_group_comment
;
The symmetry employed for this shelxl refinement is uniquely defined
by the following loop, which should always be used as a source of
symmetry information in preference to the above space-group names.
They are only intended as comments.
;
_oxdiff_exptl_absorpt_empirical_full_min 0.955
_oxdiff_exptl_absorpt_empirical_full_max 1.040
_oxdiff_exptl_absorpt_empirical_details
;
Empirical correction (ABSPACK) includes:
- Absorption correction using spherical harmonics
- Frame scaling
;

loop_
_space_group_symop_operation_xyz
'x, y, z'
'-x+1/2, y+1/2, -z+1/2'
'-x, -y, -z'
'x-1/2, -y-1/2, z-1/2'

loop_
_atom_site_label
_atom_site_type_symbol
_atom_site_fract_x
_atom_site_fract_y
_atom_site_fract_z
_atom_site_U_iso_or_equiv
_atom_site_adp_type
_atom_site_occupancy
_atom_site_site_symmetry_order
_atom_site_calc_flag
_atom_site_refinement_flags_posn
_atom_site_refinement_flags_adp
Cd1 Cd 0.77019(2) 0.21152(2) 0.72747(2) 0.01554(4) Uani 1 1 d . .
N1 N 0.69564(13) 0.32048(8) 0.82676(10) 0.0232(3) Uani 1 1 d . .
N2 N 0.84319(13) 0.32376(8) 0.63329(10) 0.0235(3) Uani 1 1 d . .
N3 N 0.94587(13) 0.21218(9) 0.82917(10) 0.0238(3) Uani 1 1 d . .
N4 N 0.85007(13) 0.10088(8) 0.63458(10) 0.0235(3) Uani 1 1 d . .
N5 N 0.68865(13) 0.10423(8) 0.82421(10) 0.0234(3) Uani 1 1 d . .
N6 N 0.59301(13) 0.21338(10) 0.62476(10) 0.0279(3) Uani 1 1 d . .
N7 N 1.0272(2) 0.18457(11) 0.99498(12) 0.0482(5) Uani 1 1 d . .
N8 N 0.66574(19) -0.02526(9) 0.92678(11) 0.0440(5) Uani 1 1 d . .
N9 N 0.66948(14) 0.45061(8) 0.92884(9) 0.0240(3) Uani 1 1 d . .
C1 C 0.68423(14) 0.38395(9) 0.87052(11) 0.0177(3) Uani 1 1 d . .
C2 C 0.83789(16) 0.39582(10) 0.60942(11) 0.0218(3) Uani 1 1 d . .
C3 C 0.98232(14) 0.20444(10) 0.90868(11) 0.0204(3) Uani 1 1 d . .
C4 C 0.83988(14) 0.02933(10) 0.60863(10) 0.0173(3) Uani 1 1 d . .
C5 C 0.67856(15) 0.04133(10) 0.86884(11) 0.0218(3) Uani 1 1 d . .
C6 C 0.56129(15) 0.25749(11) 0.56018(12) 0.0236(3) Uani 1 1 d . .
N10 N 0.27135(11) 0.12568(8) 0.73132(9) 0.0160(2) Uani 1 1 d . .
C7 C 0.38438(14) 0.06838(10) 0.72438(11) 0.0197(3) Uani 1 1 d . .
H7A H 0.454967 0.106110 0.718302 0.024 Uiso 1 1 calc R U
H7B H 0.396828 0.036206 0.785032 0.024 Uiso 1 1 calc R U
C8 C 0.38032(16) 0.00340(11) 0.64066(13) 0.0294(4) Uani 1 1 d . .
H8A H 0.314097 -0.037919 0.648223 0.035 Uiso 1 1 calc R U
H8B H 0.364899 0.034102 0.579363 0.035 Uiso 1 1 calc R U
C9 C 0.50148(17) -0.04546(12) 0.63917(15) 0.0367(4) Uani 1 1 d . .
H9A H 0.567188 -0.004237 0.634328 0.055 Uiso 1 1 calc R U
H9B H 0.499768 -0.084212 0.584051 0.055 Uiso 1 1 calc R U
H9C H 0.513973 -0.078767 0.698176 0.055 Uiso 1 1 calc R U
C10 C 0.15550(14) 0.07115(9) 0.73548(11) 0.0179(3) Uani 1 1 d . .
H10A H 0.144233 0.038874 0.674792 0.021 Uiso 1 1 calc R U
H10B H 0.086337 0.110570 0.739328 0.021 Uiso 1 1 calc R U
C11 C 0.15265(16) 0.00671(11) 0.81929(13) 0.0274(4) Uani 1 1 d . .
H11A H 0.168282 0.037082 0.880771 0.033 Uiso 1 1 calc R U
H11B H 0.215914 -0.037174 0.813139 0.033 Uiso 1 1 calc R U
C12 C 0.02729(16) -0.03706(11) 0.81762(14) 0.0317(4) Uani 1 1 d . .
H12A H -0.034730 0.006491 0.825534 0.047 Uiso 1 1 calc R U
H12B H 0.025608 -0.078720 0.869892 0.047 Uiso 1 1 calc R U
H12C H 0.011986 -0.066525 0.756399 0.047 Uiso 1 1 calc R U
C13 C 0.25783(14) 0.18380(10) 0.64116(11) 0.0181(3) Uani 1 1 d . .
H13A H 0.239558 0.146817 0.584803 0.022 Uiso 1 1 calc R U
H13B H 0.336051 0.211835 0.632043 0.022 Uiso 1 1 calc R U
C14 C 0.15982(16) 0.25449(11) 0.64338(12) 0.0272(4) Uani 1 1 d . .
H14A H 0.079494 0.227696 0.645301 0.033 Uiso 1 1 calc R U
H14B H 0.173357 0.290202 0.701395 0.033 Uiso 1 1 calc R U
C15 C 0.16541(16) 0.31152(11) 0.55238(12) 0.0258(4) Uani 1 1 d . .
H15A H 0.243946 0.339680 0.552170 0.039 Uiso 1 1 calc R U
H15B H 0.102094 0.355071 0.552544 0.039 Uiso 1 1 calc R U
H15C H 0.153701 0.275659 0.495196 0.039 Uiso 1 1 calc R U
C16 C 0.28660(14) 0.18037(10) 0.82363(11) 0.0180(3) Uani 1 1 d . .
H16A H 0.302246 0.141125 0.878443 0.022 Uiso 1 1 calc R U
H16B H 0.209601 0.209885 0.833350 0.022 Uiso 1 1 calc R U
C17 C 0.38782(16) 0.24871(11) 0.82556(12) 0.0271(4) Uani 1 1 d . .
H17A H 0.467158 0.220225 0.825366 0.033 Uiso 1 1 calc R U
H17B H 0.378444 0.285672 0.768188 0.033 Uiso 1 1 calc R U
C18 C 0.37998(16) 0.30387(10) 0.91734(12) 0.0244(3) Uani 1 1 d . .
H18A H 0.301496 0.332180 0.916809 0.037 Uiso 1 1 calc R U
H18B H 0.443566 0.347297 0.919295 0.037 Uiso 1 1 calc R U
H18C H 0.389931 0.266947 0.973800 0.037 Uiso 1 1 calc R U

loop_
_atom_site_aniso_label
_atom_site_aniso_U_11
_atom_site_aniso_U_22
_atom_site_aniso_U_33
_atom_site_aniso_U_23
_atom_site_aniso_U_13
_atom_site_aniso_U_12
Cd1 0.01953(6) 0.01046(6) 0.01624(6) 0.00020(4) -0.00274(4) 0.00031(4)
N1 0.0283(7) 0.0148(6) 0.0266(7) 0.0006(6) 0.0027(6) 0.0022(6)
N2 0.0321(8) 0.0158(6) 0.0228(7) 0.0000(5) 0.0047(6) -0.0014(6)
N3 0.0234(7) 0.0259(7) 0.0214(7) -0.0051(6) -0.0044(5) 0.0017(6)
N4 0.0354(8) 0.0161(6) 0.0192(7) 0.0001(5) 0.0018(6) 0.0022(6)
N5 0.0333(8) 0.0159(6) 0.0211(7) 0.0000(5) 0.0011(6) -0.0029(6)
N6 0.0245(7) 0.0368(8) 0.0217(7) 0.0050(6) -0.0050(6) -0.0041(6)
N7 0.0896(15) 0.0282(8) 0.0241(8) 0.0043(7) -0.0203(9) -0.0147(9)
N8 0.0962(15) 0.0150(7) 0.0225(8) -0.0007(6) 0.0173(9) -0.0048(8)
N9 0.0394(8) 0.0145(6) 0.0181(6) 0.0013(5) 0.0006(6) 0.0003(6)
C1 0.0187(7) 0.0158(7) 0.0185(7) 0.0053(6) -0.0006(6) -0.0002(6)
C2 0.0327(9) 0.0183(7) 0.0149(7) -0.0028(6) 0.0060(6) -0.0008(6)
C3 0.0215(8) 0.0180(7) 0.0218(8) -0.0022(6) 0.0012(6) -0.0036(6)
C4 0.0215(8) 0.0171(7) 0.0134(7) 0.0032(6) 0.0010(6) 0.0017(6)
C5 0.0307(9) 0.0166(7) 0.0183(7) -0.0050(6) 0.0031(6) -0.0008(6)
C6 0.0219(8) 0.0298(8) 0.0189(8) -0.0036(7) -0.0010(6) 0.0015(7)
N10 0.0159(6) 0.0154(6) 0.0165(6) -0.0005(5) -0.0004(5) -0.0004(5)
C7 0.0168(7) 0.0183(7) 0.0235(8) -0.0011(6) -0.0025(6) 0.0023(6)
C8 0.0268(9) 0.0272(9) 0.0337(9) -0.0111(7) -0.0043(7) 0.0080(7)
C9 0.0335(10) 0.0335(10) 0.0427(11) -0.0091(8) -0.0004(8) 0.0154(8)
C10 0.0165(7) 0.0163(7) 0.0207(7) 0.0010(6) -0.0015(6) -0.0020(6)
C11 0.0291(9) 0.0224(8) 0.0298(9) 0.0094(7) -0.0063(7) -0.0067(7)
C12 0.0313(10) 0.0248(9) 0.0384(10) 0.0108(8) -0.0019(8) -0.0101(7)
C13 0.0212(8) 0.0172(7) 0.0159(7) 0.0017(6) 0.0023(6) -0.0001(6)
C14 0.0327(9) 0.0237(8) 0.0260(9) 0.0083(7) 0.0098(7) 0.0092(7)
C15 0.0336(9) 0.0211(8) 0.0226(8) 0.0049(6) 0.0011(7) 0.0029(7)
C16 0.0198(8) 0.0183(7) 0.0159(7) -0.0021(6) 0.0022(6) -0.0027(6)
C17 0.0290(9) 0.0275(9) 0.0255(8) -0.0096(7) 0.0080(7) -0.0122(7)
C18 0.0293(9) 0.0221(8) 0.0218(8) -0.0048(6) 0.0027(7) -0.0059(7)

loop_
_atom_type_symbol
_atom_type_description
_atom_type_scat_dispersion_real
_atom_type_scat_dispersion_imag
_atom_type_scat_source
C C 0.0033 0.0016 'International Tables Vol C Tables 4.2.6.8 and 6.1.1.4'
H H 0.0000 0.0000 'International Tables Vol C Tables 4.2.6.8 and 6.1.1.4'
N N 0.0061 0.0033 'International Tables Vol C Tables 4.2.6.8 and 6.1.1.4'
Cd Cd -0.8075 1.2024 'International Tables Vol C Tables 4.2.6.8 and 6.1.1.4'

loop_
_geom_angle_atom_site_label_1
_geom_angle_atom_site_label_2
_geom_angle_atom_site_label_3
_geom_angle
_geom_angle_site_symmetry_3
N3 Cd1 N4 90.59(5) .
N3 Cd1 N2 91.95(5) .
N4 Cd1 N2 94.73(5) .
N3 Cd1 N5 89.39(5) .
N4 Cd1 N5 88.08(5) .
N2 Cd1 N5 176.87(5) .
N3 Cd1 N1 87.06(5) .
N4 Cd1 N1 177.40(5) .
N2 Cd1 N1 86.48(5) .
N5 Cd1 N1 90.77(5) .
N3 Cd1 N6 179.05(5) .
N4 Cd1 N6 90.07(5) .
N2 Cd1 N6 87.32(5) .
N5 Cd1 N6 91.30(5) .
N1 Cd1 N6 92.29(5) .
C1 N1 Cd1 163.71(13) .
C2 N2 Cd1 148.80(13) .
C3 N3 Cd1 143.92(13) .
C4 N4 Cd1 145.99(13) .
C5 N5 Cd1 161.56(14) .
C6 N6 Cd1 132.66(13) .
C3 N7 C6 123.45(16) 4_666
C5 N8 C2 119.44(14) 2_646
C1 N9 C4 118.91(13) 2_656
N1 C1 N9 173.58(16) .
N2 C2 N8 174.00(17) 2_656
N3 C3 N7 171.94(18) .
N4 C4 N9 174.74(16) 2_646
N5 C5 N8 174.48(17) .
N6 C6 N7 172.78(18) 4_565
C16 N10 C10 108.95(11) .
C16 N10 C13 110.97(11) .
C10 N10 C13 107.80(11) .
C16 N10 C7 108.41(11) .
C10 N10 C7 111.55(11) .
C13 N10 C7 109.17(11) .
C8 C7 N10 115.68(12) .
C9 C8 C7 109.97(14) .
N10 C10 C11 115.86(12) .
C10 C11 C12 109.21(13) .
N10 C13 C14 115.79(12) .
C15 C14 C13 109.25(13) .
N10 C16 C17 116.08(12) .
C18 C17 C16 108.78(13) .

loop_
_geom_bond_atom_site_label_1
_geom_bond_atom_site_label_2
_geom_bond_distance
_geom_bond_site_symmetry_2
Cd1 N3 2.3115(13) .
Cd1 N4 2.3161(13) .
Cd1 N2 2.3149(13) .
Cd1 N5 2.3176(13) .
Cd1 N1 2.3264(13) .
Cd1 N6 2.3326(14) .
N1 C1 1.151(2) .
N2 C2 1.150(2) .
N3 C3 1.147(2) .
N4 C4 1.1533(19) .
N5 C5 1.148(2) .
N6 C6 1.152(2) .
N7 C3 1.293(2) .
N7 C6 1.299(2) 4_666
N8 C5 1.304(2) .
N8 C2 1.304(2) 2_646
N9 C1 1.311(2) .
N9 C4 1.3102(19) 2_656
N10 C16 1.5192(18) .
N10 C10 1.5189(18) .
N10 C13 1.5237(18) .
N10 C7 1.5210(19) .
C7 C8 1.517(2) .
C8 C9 1.521(2) .
C10 C11 1.516(2) .
C11 C12 1.523(2) .
C13 C14 1.522(2) .
C14 C15 1.527(2) .
C16 C17 1.520(2) .
C17 C18 1.522(2) .
